data_4030614
loop_
_publ_author_name
'Conanec, R.'
'L Haridon, P.'
'Feldmann, W.'
'Marchand, R.'
'Laurent, Y.'

_publ_section_title
;
 Crystal structure determination of the nitridophosphate Na3AlP3O9N
;
_journal_name_full 'European Journal of Solid State and Inorganic Chemistry'
_journal_page_first 13
_journal_page_last 24
_journal_volume 31
_journal_year 1994
_chemical_formula_sum 'Al N Na3 O9 P3'
_chemical_formula_weight 346.87
_space_group_IT_number 198
_symmetry_cell_setting cubic
_symmetry_Int_Tables_number 198
_symmetry_space_group_name_Hall 'P 2ac 2ab 3'
_symmetry_space_group_name_H-M 'P 21 3'
_cell_angle_alpha 90
_cell_angle_beta 90
_cell_angle_gamma 90
_cell_formula_units_Z 4
_cell_length_a 9.274(1)
_cell_length_b 9.274(1)
_cell_length_c 9.274(1)
_cell_volume 797.63(15)
_diffrn_ambient_temperature 293
_diffrn_radiation_probe x-ray
_diffrn_radiation_type MoK\a
_diffrn_radiation_wavelength 0.71073
_exptl_absorpt_coefficient_mu 1.063
_exptl_crystal_density_diffrn 2.888
_exptl_crystal_F_000 680
_refine_ls_number_parameters 62
_refine_ls_number_reflns 562
_refine_ls_R_factor_gt 0.0137
_refine_ls_wR_factor_gt 0.0199
_cod_data_source_file EJSSIC-1994-31-13-24.cif
_cod_data_source_block Na3AlP3O9N
_cod_original_cell_volume 797.6(3)
_cod_database_code 4030614

loop_
_symmetry_equiv_pos_site_id
_symmetry_equiv_pos_as_xyz
1 x,y,z
2 1/2-x,-y,1/2+z
3 1/2+x,1/2-y,-z
4 -x,1/2+y,1/2-z
5 z,x,y
6 1/2-z,-x,1/2+y
7 1/2+z,1/2-x,-y
8 -z,1/2+x,1/2-y
9 y,z,x
10 1/2+y,1/2-z,-x
11 -y,1/2+z,1/2-x
12 1/2-y,-z,1/2+x

loop_
_atom_site_label
_atom_site_type_symbol
_atom_site_thermal_displace_type
_atom_site_fract_x
_atom_site_fract_y
_atom_site_fract_z
_atom_site_occupancy
_atom_site_U_iso_or_equiv
P P Uiso 0.32864(4) 0.07818(3) 0.23952(4) 1.000 0.0055(1)
Al Al Uiso 0.58176(4) 0.58176(4) 0.58176(4) 1.000 0.0056(1)
O1 O Uiso 0.26460(10) -0.03170(10) 0.34380(10) 1.000 0.0087(1)
O2 O Uiso 0.37010(10) 0.00240(10) 0.10000(10) 1.000 0.0081(1)
O3 O Uiso 0.44840(10) 0.16150(10) 0.30840(10) 1.000 0.0110(1)
N N Uiso 0.19220(10) 0.19220(10) 0.19220(10) 1.000 0.0067(1)
Na1 Na Uiso 0.01256(8) 0.01256(8) 0.01256(8) 1.000 0.0188(1)
Na2 Na Uiso 0.39138(7) 0.39138(7) 0.39138(7) 1.000 0.0130(1)
Na3 Na Uiso 0.79865(8) 0.79865(8) 0.79865(8) 1.000 0.0210(1)

loop_
_atom_type_symbol
_atom_type_description
_atom_type_scat_dispersion_real
_atom_type_scat_dispersion_imag
_atom_type_scat_source
Al Al 0.0645 0.0514 ' International Tables Vol C Tables 4.2.6.8 and 6.1.1.4'
N N 0.0061 0.0033 ' International Tables Vol C Tables 4.2.6.8 and 6.1.1.4'
Na Na 0.0362 0.0249 ' International Tables Vol C Tables 4.2.6.8 and 6.1.1.4'
O O 0.0106 0.0060 ' International Tables Vol C Tables 4.2.6.8 and 6.1.1.4'
P P 0.1023 0.0942 ' International Tables Vol C Tables 4.2.6.8 and 6.1.1.4'

loop_
_geom_angle_atom_site_label_1
_geom_angle_atom_site_label_2
_geom_angle_atom_site_label_3
_geom_angle
_geom_angle_site_symmetry_1
_geom_angle_site_symmetry_3
_geom_angle_publ_flag
O1 P O2 109.21(5) . . yes
O1 P O3 111.31(5) . . yes
O1 P N 106.76(5) . . yes
O2 P O3 114.45(6) . . yes
O2 P N 104.77(5) . . yes
O3 P N 109.89(5) . . yes
O1 Al O2 91.04(4) 3_556 4_655 yes
O1 Al O2 178.49(5) 3_556 6_565 yes
O1 Al O1 88.99(4) 3_556 8_655 yes
O1 Al O2 92.52(4) 3_556 10_556 yes
O1 Al O1 88.99(4) 3_556 12_565 yes
O2 Al O2 87.45(4) 4_655 6_565 yes
O1 Al O2 92.52(4) 8_655 4_655 yes
O2 Al O2 87.45(4) 4_655 10_556 yes
O1 Al O2 178.49(5) 12_565 4_655 yes
O1 Al O2 91.04(4) 8_655 6_565 yes
O2 Al O2 87.45(4) 6_565 10_556 yes
O1 Al O2 92.52(4) 12_565 6_565 yes
O1 Al O2 178.49(5) 8_655 10_556 yes
O1 Al O1 88.99(4) 8_655 12_565 yes
O1 Al O2 91.04(4) 12_565 10_556 yes
P O1 Al 138.21(6) . 3_456 yes
P O2 Al 129.59(6) . 4_645 yes
P N P 115.35(6) . 5_555 yes
P N P 115.35(6) . 9_555 yes
P N P 115.35(6) 5_555 9_555 yes

loop_
_geom_bond_atom_site_label_1
_geom_bond_atom_site_label_2
_geom_bond_distance
_geom_bond_site_symmetry_2
_geom_bond_publ_flag
P O1 1.5253(10) . yes
P O2 1.5218(10) . yes
P O3 1.4962(10) . yes
P N 1.7064(10) . yes
Al O1 1.8888(10) 3_556 yes
Al O2 1.8927(10) 4_655 yes
Al O2 1.8927(10) 6_565 yes
Al O1 1.8888(10) 8_655 yes
Al O2 1.8927(10) 10_556 yes
Al O1 1.8888(10) 12_565 yes

loop_
_geom_torsion_atom_site_label_1
_geom_torsion_atom_site_label_2
_geom_torsion_atom_site_label_3
_geom_torsion_atom_site_label_4
_geom_torsion
_geom_torsion_site_symmetry_4
_geom_torsion_publ_flag
O2 P O1 Al -106.51(9) 3_456 no
O3 P O1 Al 126.17(9) 3_456 no
N P O1 Al 6.24(10) 3_456 no
O1 P O2 Al 166.18(7) 4_645 no
O3 P O2 Al -68.29(9) 4_645 no
N P O2 Al 52.13(8) 4_645 no
O1 P N P 178.46(6) 5_555 no
O1 P N P 39.98(7) 9_555 no
O2 P N P -65.78(7) 5_555 no
O2 P N P 155.74(6) 9_555 no
O3 P N P 57.63(7) 5_555 no
O3 P N P -80.85(7) 9_555 no
